data_4328498
loop_
_publ_author_name
'Feifei Li'
'Mrinmoy Chakrabarti'
'Yanhong Dong'
'Karl Kauffmann'
'Emile L. Bominaar'
'Eckard M\"unck'
'Lawrence Que'

_publ_contact_author_email 'larryque@umn.edu, emunck@cmu.edu'
_publ_contact_author_name 'Prof. Lawrence. Que, Jr and Prof. Eckard Munck'
_publ_section_title
;
 Structural, EPR, and M\"ossbauer Characterization of
 (\m-Alkoxo)(\m-Carboxylato)Diiron(II,III) Model Complexes for the Active
 Sites of Mixed-Valent Diiron Enzymes
;
_journal_name_full 'Inorganic Chemistry'
_journal_page_first 2917
_journal_page_last 2929
_journal_paper_doi 10.1021/ic2021726
_journal_volume 51
_journal_year 2012
_chemical_formula_moiety 'C57 H69 Cl3 Fe2 N11 O13'
_chemical_formula_sum 'C57 H69 Cl3 Fe2 N11 O13'
_chemical_formula_weight 1334.28
_chemical_name_common '[FeIIFeIII(N-Et-HPTB)(O2CPh)(Cl)(HOCH3)](ClO4)2'
_chemical_name_systematic
; 
 ? 
;
_space_group_IT_number 2
_symmetry_cell_setting triclinic
_symmetry_space_group_name_Hall '-P 1'
_symmetry_space_group_name_H-M 'P -1'
_atom_sites_solution_hydrogens geom
_atom_sites_solution_primary direct
_atom_sites_solution_secondary difmap
_audit_creation_method SHELXL-97
_cell_angle_alpha 107.208(2)
_cell_angle_beta 90.163(2)
_cell_angle_gamma 105.689(2)
_cell_formula_units_Z 2
_cell_length_a 12.6268(12)
_cell_length_b 13.5238(13)
_cell_length_c 22.292(2)
_cell_measurement_reflns_used 3210
_cell_measurement_temperature 173(2)
_cell_measurement_theta_max 24.52
_cell_measurement_theta_min 2.44
_cell_volume 3486.5(6)
_computing_cell_refinement 'SMART, Bruker'
_computing_data_collection 'SMART, Bruker'
_computing_data_reduction 'SMART, Bruker'
_computing_molecular_graphics 'SMART, Bruker'
_computing_publication_material 'Bruker SHELXTL'
_computing_structure_refinement 'SHELXL-97 (Sheldrick, 1997)'
_computing_structure_solution 'SHELXS-97 (Sheldrick, 1990)'
_diffrn_ambient_temperature 173(2)
_diffrn_measured_fraction_theta_full 0.991
_diffrn_measured_fraction_theta_max 0.991
_diffrn_measurement_device_type 'Bruker SMART Platform CCD'
_diffrn_measurement_method 'area detector, omega scans per phi'
_diffrn_radiation_monochromator graphite
_diffrn_radiation_source 'fine-focus sealed tube'
_diffrn_radiation_type MoK\a
_diffrn_radiation_wavelength 0.71073
_diffrn_reflns_av_R_equivalents 0.0360
_diffrn_reflns_av_sigmaI/netI 0.0475
_diffrn_reflns_limit_h_max 15
_diffrn_reflns_limit_h_min -15
_diffrn_reflns_limit_k_max 16
_diffrn_reflns_limit_k_min -16
_diffrn_reflns_limit_l_max 27
_diffrn_reflns_limit_l_min -27
_diffrn_reflns_number 38255
_diffrn_reflns_theta_full 26.42
_diffrn_reflns_theta_max 26.42
_diffrn_reflns_theta_min 1.63
_exptl_absorpt_coefficient_mu 0.594
_exptl_absorpt_correction_T_max 0.903
_exptl_absorpt_correction_T_min 0.805
_exptl_absorpt_correction_type multi-scan
_exptl_absorpt_process_details 'SADABS, R. Blessing, 1995'
_exptl_crystal_colour red
_exptl_crystal_density_diffrn 1.271
_exptl_crystal_description plate
_exptl_crystal_F_000 1390
_exptl_crystal_size_max 0.60
_exptl_crystal_size_mid 0.30
_exptl_crystal_size_min 0.17
_refine_diff_density_max 1.074
_refine_diff_density_min -0.650
_refine_diff_density_rms 0.074
_refine_ls_extinction_method none
_refine_ls_goodness_of_fit_ref 1.118
_refine_ls_hydrogen_treatment constr
_refine_ls_matrix_type full
_refine_ls_number_parameters 777
_refine_ls_number_reflns 14177
_refine_ls_number_restraints 0
_refine_ls_restrained_S_all 1.118
_refine_ls_R_factor_all 0.0757
_refine_ls_R_factor_gt 0.0532
_refine_ls_shift/su_max 0.001
_refine_ls_shift/su_mean 0.000
_refine_ls_structure_factor_coef Fsqd
_refine_ls_weighting_details 'calc w=1/[\s^2^(Fo^2^)+(0.0951P)^2^+0.0000P] where P=(Fo^2^+2Fc^2^)/3'
_refine_ls_weighting_scheme calc
_refine_ls_wR_factor_gt 0.1531
_refine_ls_wR_factor_ref 0.1650
_reflns_number_gt 9993
_reflns_number_total 14177
_reflns_threshold_expression >2sigma(I)
_cod_data_source_file ic2021726_si_001_2.cif
_cod_data_source_block Li2
_cod_database_code 4328498

loop_
_symmetry_equiv_pos_as_xyz
'x, y, z'
'-x, -y, -z'

loop_
_atom_site_label
_atom_site_type_symbol
_atom_site_fract_x
_atom_site_fract_y
_atom_site_fract_z
_atom_site_U_iso_or_equiv
_atom_site_adp_type
_atom_site_occupancy
_atom_site_symmetry_multiplicity
_atom_site_calc_flag
_atom_site_refinement_flags
Fe1 Fe 0.48434(3) 0.23730(3) 0.228327(18) 0.02436(12) Uani 1 1 d .
Fe2 Fe 0.63909(3) 0.18240(3) 0.346247(19) 0.02968(13) Uani 1 1 d .
O1 O 0.61621(15) 0.26094(15) 0.28288(9) 0.0276(4) Uani 1 1 d .
O4 O 0.6796(3) 0.1031(2) 0.40965(12) 0.0620(7) Uani 1 1 d .
H4 H 0.7319 0.0749 0.4040 0.12(2) Uiso 1 1 calc R
O3 O 0.4923(2) 0.0638(2) 0.31396(11) 0.0685(9) Uani 1 1 d .
O1T O 0.9848(3) 0.3942(3) 0.2240(2) 0.1038(13) Uani 1 1 d .
O2 O 0.3715(2) 0.11163(15) 0.24481(9) 0.0481(7) Uani 1 1 d .
O2T O 1.0999(2) 0.7487(3) 0.46081(17) 0.0798(10) Uani 1 1 d .
O3T O 0.9391(3) 0.6772(3) 0.50305(15) 0.0893(11) Uani 1 1 d .
O4T O 1.0075(3) 0.5685(3) 0.42453(18) 0.0947(11) Uani 1 1 d .
O5T O 0.8376(3) 0.5114(3) 0.1148(2) 0.1125(15) Uani 1 1 d .
O6T O 0.8516(3) 0.5586(3) 0.02131(19) 0.0903(11) Uani 1 1 d .
O7T O 0.7163(3) 0.5957(2) 0.08712(15) 0.0745(8) Uani 1 1 d .
O8T O 0.7020(2) 0.4187(2) 0.03073(13) 0.0675(8) Uani 1 1 d .
O9T O 0.9260(3) 0.6861(3) 0.40066(17) 0.0982(12) Uani 1 1 d .
Cl1 Cl 0.42083(7) 0.36664(7) 0.29854(4) 0.0473(2) Uani 1 1 d .
Cl2 Cl 0.77968(7) 0.51987(8) 0.06313(5) 0.0558(3) Uani 1 1 d .
Cl3 Cl 0.99295(7) 0.67655(8) 0.44807(4) 0.0494(2) Uani 1 1 d .
N2 N 0.39896(18) 0.26671(18) 0.15502(11) 0.0261(5) Uani 1 1 d .
N3 N 0.39433(19) 0.36563(18) 0.09166(11) 0.0277(5) Uani 1 1 d .
N1 N 0.61440(18) 0.35763(18) 0.19414(11) 0.0263(5) Uani 1 1 d .
N1T N 0.0919(3) -0.1542(3) 0.08601(19) 0.0709(10) Uani 1 1 d .
N4 N 0.53725(18) 0.13296(18) 0.15035(11) 0.0254(5) Uani 1 1 d .
N5 N 0.6527(2) 0.11083(19) 0.07512(11) 0.0300(5) Uani 1 1 d .
N6 N 0.79030(19) 0.3277(2) 0.38058(11) 0.0304(5) Uani 1 1 d .
N7 N 0.7657(2) 0.1283(2) 0.29372(12) 0.0345(6) Uani 1 1 d .
N8 N 0.9429(2) 0.1563(2) 0.27502(12) 0.0364(6) Uani 1 1 d .
N9 N 0.5902(2) 0.2836(2) 0.42761(12) 0.0353(6) Uani 1 1 d .
N10 N 0.6391(2) 0.4228(2) 0.51603(12) 0.0386(6) Uani 1 1 d .
C51 C 0.6286(5) 0.0886(5) 0.4662(2) 0.0866(15) Uani 1 1 d .
H51A H 0.6661 0.0484 0.4846 0.130 Uiso 1 1 calc R
H51B H 0.5504 0.0483 0.4551 0.130 Uiso 1 1 calc R
H51C H 0.6349 0.1594 0.4968 0.130 Uiso 1 1 calc R
C1 C 0.7161(2) 0.3397(2) 0.28083(13) 0.0283(6) Uani 1 1 d .
H1A H 0.7680 0.3035 0.2556 0.034 Uiso 1 1 calc R
C12 C 0.4295(3) 0.4519(2) 0.06171(15) 0.0345(7) Uani 1 1 d .
H12A H 0.3873 0.4285 0.0200 0.041 Uiso 1 1 calc R
H12B H 0.5088 0.4632 0.0548 0.041 Uiso 1 1 calc R
C6 C 0.3023(2) 0.2189(2) 0.11521(13) 0.0256(6) Uani 1 1 d .
C11 C 0.2192(2) 0.1237(2) 0.10960(14) 0.0300(6) Uani 1 1 d .
H11A H 0.2212 0.0809 0.1363 0.036 Uiso 1 1 calc R
C7 C 0.2981(2) 0.2802(2) 0.07542(13) 0.0262(6) Uani 1 1 d .
C8 C 0.2120(2) 0.2511(2) 0.02812(14) 0.0324(7) Uani 1 1 d .
H8A H 0.2097 0.2933 0.0011 0.039 Uiso 1 1 calc R
C5 C 0.4500(2) 0.3530(2) 0.13885(13) 0.0278(6) Uani 1 1 d .
C45 C 0.2959(3) -0.0256(3) 0.28880(19) 0.0528(9) Uani 1 1 d .
C10 C 0.1337(2) 0.0949(2) 0.06322(15) 0.0354(7) Uani 1 1 d .
H10C H 0.0753 0.0309 0.0583 0.043 Uiso 1 1 calc R
C9 C 0.1306(2) 0.1566(3) 0.02361(15) 0.0374(7) Uani 1 1 d .
H9A H 0.0703 0.1331 -0.0077 0.045 Uiso 1 1 calc R
C13 C 0.4122(4) 0.5573(3) 0.1012(2) 0.0679(12) Uani 1 1 d .
H13A H 0.4367 0.6119 0.0796 0.102 Uiso 1 1 calc R
H13B H 0.4550 0.5816 0.1422 0.102 Uiso 1 1 calc R
H13C H 0.3336 0.5469 0.1074 0.102 Uiso 1 1 calc R
C1T C 0.1056(4) -0.3398(4) 0.0864(4) 0.119(3) Uani 1 1 d .
H1TA H 0.1483 -0.3681 0.0522 0.179 Uiso 1 1 calc R
H1TB H 0.0311 -0.3897 0.0808 0.179 Uiso 1 1 calc R
H1TC H 0.1423 -0.3324 0.1269 0.179 Uiso 1 1 calc R
C17 C 0.5841(2) 0.0094(2) 0.06952(14) 0.0299(6) Uani 1 1 d .
C15 C 0.6202(2) 0.1804(2) 0.12368(13) 0.0266(6) Uani 1 1 d .
C16 C 0.5106(2) 0.0232(2) 0.11622(13) 0.0281(6) Uani 1 1 d .
C20 C 0.4237(3) -0.1652(3) 0.07919(17) 0.0424(8) Uani 1 1 d .
H20A H 0.3680 -0.2271 0.0812 0.051 Uiso 1 1 calc R
C22 C 0.7500(3) 0.1360(3) 0.04121(15) 0.0390(8) Uani 1 1 d .
H22A H 0.7642 0.2103 0.0387 0.047 Uiso 1 1 calc R
H22B H 0.7366 0.0856 -0.0023 0.047 Uiso 1 1 calc R
C44 C 0.3965(3) 0.0596(3) 0.28160(19) 0.0579(10) Uani 1 1 d .
C21 C 0.4279(2) -0.0660(2) 0.12135(15) 0.0359(7) Uani 1 1 d .
H21A H 0.3769 -0.0585 0.1525 0.043 Uiso 1 1 calc R
C18 C 0.5803(3) -0.0919(3) 0.02752(16) 0.0402(8) Uani 1 1 d .
H18A H 0.6314 -0.1006 -0.0035 0.048 Uiso 1 1 calc R
C2 C 0.6910(2) 0.4196(2) 0.25119(14) 0.0304(6) Uani 1 1 d .
H2A H 0.6568 0.4692 0.2813 0.037 Uiso 1 1 calc R
H2B H 0.7600 0.4630 0.2399 0.037 Uiso 1 1 calc R
C23 C 0.8487(3) 0.1267(4) 0.0740(2) 0.0619(11) Uani 1 1 d .
H23A H 0.9134 0.1439 0.0508 0.093 Uiso 1 1 calc R
H23B H 0.8350 0.0528 0.0758 0.093 Uiso 1 1 calc R
H23C H 0.8624 0.1772 0.1169 0.093 Uiso 1 1 calc R
C19 C 0.4986(3) -0.1777(3) 0.03372(16) 0.0427(8) Uani 1 1 d .
H19A H 0.4929 -0.2479 0.0061 0.051 Uiso 1 1 calc R
C2T C 0.0984(3) -0.2360(4) 0.0854(2) 0.0549(10) Uani 1 1 d .
C25 C 0.8671(3) 0.1943(3) 0.31003(14) 0.0345(7) Uani 1 1 d .
C26 C 0.7751(3) 0.0411(2) 0.24456(14) 0.0342(7) Uani 1 1 d .
C27 C 0.8869(3) 0.0571(3) 0.23224(14) 0.0354(7) Uani 1 1 d .
C3 C 0.7690(2) 0.4014(2) 0.34733(14) 0.0326(7) Uani 1 1 d .
H3A H 0.8395 0.4545 0.3456 0.039 Uiso 1 1 calc R
H3B H 0.7196 0.4416 0.3711 0.039 Uiso 1 1 calc R
C31 C 0.6957(3) -0.0504(3) 0.20830(16) 0.0446(8) Uani 1 1 d .
H31A H 0.6196 -0.0613 0.2148 0.054 Uiso 1 1 calc R
C32 C 1.0632(3) 0.2087(3) 0.28144(18) 0.0512(9) Uani 1 1 d .
H32A H 1.0760 0.2872 0.2893 0.061 Uiso 1 1 calc R
H32B H 1.0936 0.1801 0.2412 0.061 Uiso 1 1 calc R
C30 C 0.7312(3) -0.1252(3) 0.16235(17) 0.0501(9) Uani 1 1 d .
H30A H 0.6785 -0.1889 0.1372 0.060 Uiso 1 1 calc R
C28 C 0.9223(3) -0.0183(3) 0.18582(15) 0.0443(8) Uani 1 1 d .
H28A H 0.9978 -0.0070 0.1780 0.053 Uiso 1 1 calc R
C29 C 0.8428(3) -0.1095(3) 0.15199(17) 0.0499(9) Uani 1 1 d .
H29A H 0.8640 -0.1636 0.1206 0.060 Uiso 1 1 calc R
C46 C 0.2018(3) -0.0596(4) 0.2480(2) 0.0636(11) Uani 1 1 d .
H46A H 0.2005 -0.0311 0.2139 0.076 Uiso 1 1 calc R
C33 C 1.1243(3) 0.1916(4) 0.3336(2) 0.0712(13) Uani 1 1 d .
H33A H 1.2032 0.2284 0.3355 0.107 Uiso 1 1 calc R
H33B H 1.1139 0.1142 0.3255 0.107 Uiso 1 1 calc R
H33C H 1.0959 0.2212 0.3738 0.107 Uiso 1 1 calc R
C3T C 1.1546(7) 0.4478(6) 0.1895(4) 0.159(4) Uani 1 1 d .
H3TA H 1.1855 0.4637 0.1515 0.190 Uiso 1 1 calc R
H3TB H 1.2072 0.4222 0.2098 0.190 Uiso 1 1 calc R
C4 C 0.5582(2) 0.4260(2) 0.17297(14) 0.0291(6) Uani 1 1 d .
H4A H 0.6035 0.4606 0.1445 0.035 Uiso 1 1 calc R
H4B H 0.5461 0.4832 0.2096 0.035 Uiso 1 1 calc R
C35 C 0.6725(2) 0.3616(2) 0.46413(13) 0.0327(7) Uani 1 1 d .
C37 C 0.5252(3) 0.3805(3) 0.51386(16) 0.0418(8) Uani 1 1 d .
C36 C 0.4957(3) 0.2944(3) 0.45811(15) 0.0389(7) Uani 1 1 d .
C42 C 0.7091(3) 0.5133(3) 0.56663(16) 0.0508(9) Uani 1 1 d .
H42A H 0.6666 0.5648 0.5854 0.061 Uiso 1 1 calc R
H42B H 0.7732 0.5517 0.5487 0.061 Uiso 1 1 calc R
C38 C 0.4496(3) 0.4107(3) 0.55502(18) 0.0540(10) Uani 1 1 d .
H38A H 0.4708 0.4706 0.5923 0.065 Uiso 1 1 calc R
C41 C 0.3856(3) 0.2327(3) 0.44244(17) 0.0461(8) Uani 1 1 d .
H41A H 0.3637 0.1737 0.4047 0.055 Uiso 1 1 calc R
C40 C 0.3100(3) 0.2608(3) 0.48386(19) 0.0527(9) Uani 1 1 d .
H40A H 0.2347 0.2194 0.4748 0.063 Uiso 1 1 calc R
C39 C 0.3414(3) 0.3482(3) 0.53850(19) 0.0576(10) Uani 1 1 d .
H39A H 0.2865 0.3655 0.5654 0.069 Uiso 1 1 calc R
C47 C 0.1085(4) -0.1358(4) 0.2566(2) 0.0716(12) Uani 1 1 d .
H47A H 0.0441 -0.1597 0.2281 0.086 Uiso 1 1 calc R
C43 C 0.7495(4) 0.4765(4) 0.6169(2) 0.0770(15) Uani 1 1 d .
H43A H 0.7962 0.5390 0.6497 0.116 Uiso 1 1 calc R
H43B H 0.7925 0.4263 0.5985 0.116 Uiso 1 1 calc R
H43C H 0.6862 0.4400 0.6354 0.116 Uiso 1 1 calc R
C4T C 1.0488(6) 0.3674(5) 0.1729(3) 0.115(2) Uani 1 1 d .
H4TA H 1.0131 0.3687 0.1336 0.138 Uiso 1 1 calc R
H4TB H 1.0575 0.2945 0.1663 0.138 Uiso 1 1 calc R
C14 C 0.6701(2) 0.2998(2) 0.14225(14) 0.0299(6) Uani 1 1 d .
H14A H 0.7494 0.3175 0.1560 0.036 Uiso 1 1 calc R
H14B H 0.6642 0.3248 0.1052 0.036 Uiso 1 1 calc R
C48 C 0.1100(4) -0.1756(4) 0.3059(3) 0.0799(14) Uani 1 1 d .
H48A H 0.0460 -0.2268 0.3119 0.096 Uiso 1 1 calc R
C5T C 1.1343(5) 0.5458(5) 0.2343(3) 0.0949(17) Uani 1 1 d .
H5TA H 1.1848 0.5728 0.2733 0.114 Uiso 1 1 calc R
H5TB H 1.1433 0.6042 0.2148 0.114 Uiso 1 1 calc R
C24 C 0.8937(2) 0.2984(3) 0.36331(15) 0.0375(7) Uani 1 1 d .
H24A H 0.9301 0.2902 0.4002 0.045 Uiso 1 1 calc R
H24B H 0.9451 0.3565 0.3503 0.045 Uiso 1 1 calc R
C49 C 0.2043(4) -0.1421(4) 0.3476(3) 0.0910(17) Uani 1 1 d .
H49A H 0.2049 -0.1706 0.3817 0.109 Uiso 1 1 calc R
C6T C 1.0186(5) 0.5061(5) 0.2473(3) 0.0925(16) Uani 1 1 d .
H6TA H 1.0124 0.5296 0.2933 0.111 Uiso 1 1 calc R
H6TB H 0.9708 0.5364 0.2270 0.111 Uiso 1 1 calc R
C34 C 0.7901(2) 0.3751(3) 0.44926(14) 0.0353(7) Uani 1 1 d .
H34A H 0.8316 0.4526 0.4626 0.042 Uiso 1 1 calc R
H34B H 0.8257 0.3380 0.4719 0.042 Uiso 1 1 calc R
C50 C 0.2960(4) -0.0679(4) 0.3391(2) 0.0760(13) Uani 1 1 d .
H50A H 0.3604 -0.0449 0.3675 0.091 Uiso 1 1 calc R

loop_
_atom_site_aniso_label
_atom_site_aniso_U_11
_atom_site_aniso_U_22
_atom_site_aniso_U_33
_atom_site_aniso_U_23
_atom_site_aniso_U_13
_atom_site_aniso_U_12
Fe1 0.0238(2) 0.0249(2) 0.0216(2) 0.00501(17) 0.00152(16) 0.00489(16)
Fe2 0.0303(2) 0.0304(2) 0.0255(2) 0.00511(18) -0.00263(17) 0.00787(18)
O1 0.0258(10) 0.0254(10) 0.0285(11) 0.0068(8) -0.0014(8) 0.0039(8)
O4 0.085(2) 0.078(2) 0.0415(15) 0.0255(14) 0.0108(14) 0.0448(18)
O3 0.0540(16) 0.0759(19) 0.0317(13) 0.0052(13) -0.0068(12) -0.0404(14)
O1T 0.095(3) 0.082(3) 0.137(4) 0.050(3) 0.042(3) 0.012(2)
O2 0.101(2) 0.0146(10) 0.0145(10) 0.0085(8) -0.0136(11) -0.0105(11)
O2T 0.0484(17) 0.076(2) 0.114(3) 0.049(2) -0.0072(17) -0.0061(15)
O3T 0.069(2) 0.148(3) 0.062(2) 0.046(2) 0.0228(16) 0.034(2)
O4T 0.073(2) 0.073(2) 0.116(3) 0.000(2) -0.012(2) 0.0184(18)
O5T 0.077(2) 0.117(3) 0.152(4) 0.096(3) -0.047(2) -0.017(2)
O6T 0.071(2) 0.092(2) 0.147(3) 0.085(2) 0.051(2) 0.0314(18)
O7T 0.081(2) 0.0612(19) 0.082(2) 0.0220(16) 0.0136(17) 0.0215(16)
O8T 0.080(2) 0.0539(17) 0.0600(18) 0.0251(14) 0.0030(15) -0.0027(15)
O9T 0.071(2) 0.156(4) 0.098(3) 0.082(3) -0.0088(18) 0.033(2)
Cl1 0.0527(5) 0.0563(5) 0.0328(4) 0.0003(4) 0.0083(4) 0.0299(4)
Cl2 0.0411(5) 0.0560(6) 0.0766(7) 0.0414(5) 0.0017(4) 0.0009(4)
Cl3 0.0330(4) 0.0697(6) 0.0459(5) 0.0247(5) -0.0006(4) 0.0076(4)
N2 0.0266(12) 0.0231(12) 0.0256(12) 0.0054(10) 0.0004(10) 0.0045(10)
N3 0.0278(12) 0.0250(12) 0.0292(13) 0.0075(10) -0.0005(10) 0.0066(10)
N1 0.0268(12) 0.0224(12) 0.0281(13) 0.0059(10) 0.0007(10) 0.0066(10)
N1T 0.068(2) 0.073(3) 0.080(3) 0.036(2) 0.016(2) 0.020(2)
N4 0.0256(12) 0.0217(12) 0.0271(13) 0.0061(10) 0.0035(10) 0.0052(10)
N5 0.0308(13) 0.0325(14) 0.0269(13) 0.0076(11) 0.0041(10) 0.0110(11)
N6 0.0298(13) 0.0354(14) 0.0232(13) 0.0024(11) -0.0014(10) 0.0120(11)
N7 0.0363(14) 0.0361(14) 0.0300(14) 0.0051(11) -0.0025(11) 0.0141(12)
N8 0.0314(14) 0.0444(16) 0.0316(14) 0.0043(12) -0.0001(11) 0.0159(12)
N9 0.0313(14) 0.0411(15) 0.0277(13) 0.0025(12) -0.0008(11) 0.0100(12)
N10 0.0309(14) 0.0423(16) 0.0330(15) 0.0001(12) -0.0022(11) 0.0078(12)
C51 0.110(4) 0.101(4) 0.071(3) 0.048(3) 0.028(3) 0.041(3)
C1 0.0227(14) 0.0295(15) 0.0292(16) 0.0056(12) -0.0019(12) 0.0056(12)
C12 0.0350(16) 0.0331(17) 0.0394(18) 0.0187(14) 0.0014(13) 0.0080(13)
C6 0.0234(14) 0.0274(15) 0.0235(14) 0.0039(12) 0.0039(11) 0.0075(11)
C11 0.0296(15) 0.0294(15) 0.0310(16) 0.0096(13) 0.0062(12) 0.0082(12)
C7 0.0245(14) 0.0244(14) 0.0277(15) 0.0032(12) 0.0041(11) 0.0091(11)
C8 0.0312(16) 0.0357(17) 0.0309(16) 0.0097(13) -0.0018(13) 0.0112(13)
C5 0.0303(15) 0.0241(14) 0.0264(15) 0.0036(12) 0.0014(12) 0.0081(12)
C45 0.053(2) 0.053(2) 0.052(2) 0.0182(19) 0.0081(18) 0.0127(18)
C10 0.0274(15) 0.0304(16) 0.0407(18) 0.0065(14) 0.0008(13) 0.0007(13)
C9 0.0266(16) 0.0428(19) 0.0365(18) 0.0080(15) -0.0061(13) 0.0042(14)
C13 0.107(4) 0.040(2) 0.066(3) 0.023(2) 0.012(3) 0.029(2)
C1T 0.070(3) 0.070(4) 0.230(8) 0.058(4) 0.033(4) 0.027(3)
C17 0.0308(15) 0.0307(16) 0.0276(15) 0.0050(13) -0.0001(12) 0.0122(13)
C15 0.0283(15) 0.0286(15) 0.0234(14) 0.0060(12) 0.0014(11) 0.0113(12)
C16 0.0297(15) 0.0241(15) 0.0288(15) 0.0044(12) -0.0017(12) 0.0090(12)
C20 0.0419(18) 0.0259(16) 0.051(2) 0.0042(15) -0.0039(16) 0.0052(14)
C22 0.0406(18) 0.0451(19) 0.0344(18) 0.0127(15) 0.0160(14) 0.0167(15)
C44 0.051(2) 0.052(2) 0.053(2) -0.0022(19) 0.0109(19) 0.0051(18)
C21 0.0325(16) 0.0314(17) 0.0410(18) 0.0101(14) 0.0032(14) 0.0059(13)
C18 0.0446(19) 0.0387(18) 0.0372(18) 0.0035(15) 0.0042(15) 0.0204(16)
C2 0.0295(15) 0.0261(15) 0.0294(16) 0.0036(12) -0.0026(12) 0.0031(12)
C23 0.039(2) 0.087(3) 0.063(3) 0.018(2) 0.0142(19) 0.028(2)
C19 0.047(2) 0.0294(17) 0.045(2) -0.0032(15) -0.0041(16) 0.0152(15)
C2T 0.043(2) 0.061(3) 0.064(3) 0.025(2) 0.0126(18) 0.0128(19)
C25 0.0359(17) 0.0392(18) 0.0278(16) 0.0056(14) -0.0026(13) 0.0148(14)
C26 0.0413(18) 0.0333(17) 0.0282(16) 0.0027(13) -0.0050(13) 0.0181(14)
C27 0.0380(17) 0.0401(18) 0.0283(16) 0.0050(14) -0.0019(13) 0.0179(14)
C3 0.0310(16) 0.0284(16) 0.0334(17) 0.0036(13) -0.0026(13) 0.0072(13)
C31 0.0412(19) 0.044(2) 0.044(2) 0.0039(16) -0.0090(15) 0.0161(16)
C32 0.0355(19) 0.052(2) 0.054(2) -0.0003(18) 0.0056(16) 0.0114(16)
C30 0.058(2) 0.040(2) 0.043(2) -0.0041(16) -0.0111(17) 0.0175(17)
C28 0.051(2) 0.052(2) 0.0325(18) 0.0081(16) 0.0026(15) 0.0250(18)
C29 0.071(3) 0.045(2) 0.0344(19) 0.0030(16) -0.0014(17) 0.0279(19)
C46 0.056(2) 0.072(3) 0.059(3) 0.027(2) 0.001(2) 0.005(2)
C33 0.039(2) 0.099(4) 0.067(3) 0.006(3) -0.006(2) 0.027(2)
C3T 0.162(7) 0.094(5) 0.199(8) 0.018(5) 0.118(7) 0.030(5)
C4 0.0290(15) 0.0239(14) 0.0316(16) 0.0076(12) -0.0032(12) 0.0041(12)
C35 0.0333(16) 0.0351(17) 0.0239(15) 0.0002(13) -0.0026(12) 0.0100(13)
C37 0.0364(18) 0.047(2) 0.0370(18) 0.0052(15) 0.0013(14) 0.0125(15)
C36 0.0361(17) 0.0437(19) 0.0372(18) 0.0108(15) -0.0002(14) 0.0138(15)
C42 0.0404(19) 0.055(2) 0.0372(19) -0.0130(17) -0.0002(15) 0.0109(17)
C38 0.040(2) 0.066(3) 0.045(2) -0.0015(19) 0.0029(16) 0.0184(18)
C41 0.0346(18) 0.050(2) 0.046(2) 0.0076(17) -0.0051(15) 0.0084(16)
C40 0.0307(18) 0.064(3) 0.058(2) 0.015(2) -0.0002(16) 0.0095(17)
C39 0.040(2) 0.078(3) 0.051(2) 0.009(2) 0.0103(17) 0.023(2)
C47 0.062(3) 0.069(3) 0.078(3) 0.031(3) 0.004(2) 0.000(2)
C43 0.076(3) 0.088(3) 0.052(3) -0.023(2) -0.025(2) 0.048(3)
C4T 0.142(6) 0.082(4) 0.096(5) 0.011(4) 0.012(4) 0.010(4)
C14 0.0294(15) 0.0295(16) 0.0292(16) 0.0094(13) 0.0054(12) 0.0052(12)
C48 0.068(3) 0.080(3) 0.094(4) 0.046(3) 0.023(3) 0.004(3)
C5T 0.091(4) 0.084(4) 0.109(5) 0.033(3) 0.017(3) 0.021(3)
C24 0.0322(16) 0.0418(18) 0.0334(17) 0.0007(14) -0.0024(13) 0.0142(14)
C49 0.086(4) 0.104(4) 0.083(4) 0.060(3) 0.007(3) -0.007(3)
C6T 0.088(4) 0.101(4) 0.096(4) 0.031(3) 0.032(3) 0.038(3)
C34 0.0329(16) 0.0397(18) 0.0258(16) -0.0003(14) -0.0048(13) 0.0096(14)
C50 0.078(3) 0.077(3) 0.071(3) 0.037(3) -0.005(2) 0.003(3)

loop_
_atom_type_symbol
_atom_type_description
_atom_type_scat_dispersion_real
_atom_type_scat_dispersion_imag
_atom_type_scat_source
C C 0.0033 0.0016 'International Tables Vol C Tables 4.2.6.8 and 6.1.1.4'
H H 0.0000 0.0000 'International Tables Vol C Tables 4.2.6.8 and 6.1.1.4'
N N 0.0061 0.0033 'International Tables Vol C Tables 4.2.6.8 and 6.1.1.4'
O O 0.0106 0.0060 'International Tables Vol C Tables 4.2.6.8 and 6.1.1.4'
Cl Cl 0.1484 0.1585 'International Tables Vol C Tables 4.2.6.8 and 6.1.1.4'
Fe Fe 0.3463 0.8444 'International Tables Vol C Tables 4.2.6.8 and 6.1.1.4'

loop_
_geom_angle_atom_site_label_1
_geom_angle_atom_site_label_2
_geom_angle_atom_site_label_3
_geom_angle
O1 Fe1 O2 104.60(9)
O1 Fe1 N4 92.71(8)
O2 Fe1 N4 92.08(9)
O1 Fe1 N2 152.47(8)
O2 Fe1 N2 102.66(9)
N4 Fe1 N2 82.49(9)
O1 Fe1 N1 77.88(8)
O2 Fe1 N1 170.21(9)
N4 Fe1 N1 78.29(8)
N2 Fe1 N1 74.59(8)
O1 Fe1 Cl1 94.76(6)
O2 Fe1 Cl1 94.26(8)
N4 Fe1 Cl1 168.68(7)
N2 Fe1 Cl1 86.97(7)
N1 Fe1 Cl1 94.97(6)
O3 Fe2 O1 92.65(10)
O3 Fe2 N9 100.21(11)
O1 Fe2 N9 98.45(9)
O3 Fe2 N7 107.63(11)
O1 Fe2 N7 90.43(9)
N9 Fe2 N7 150.33(10)
O3 Fe2 N6 173.07(12)
O1 Fe2 N6 82.05(8)
N9 Fe2 N6 76.30(9)
N7 Fe2 N6 77.00(9)
C1 O1 Fe1 120.47(16)
C1 O1 Fe2 110.25(15)
Fe1 O1 Fe2 129.25(10)
C51 O4 H4 109.5
C44 O3 Fe2 132.9(3)
C6T O1T C4T 105.3(4)
C44 O2 Fe1 122.0(2)
O5T Cl2 O6T 112.3(2)
O5T Cl2 O8T 110.45(19)
O6T Cl2 O8T 111.0(2)
O5T Cl2 O7T 108.3(3)
O6T Cl2 O7T 107.88(18)
O8T Cl2 O7T 106.68(19)
O3T Cl3 O2T 112.2(2)
O3T Cl3 O9T 111.9(2)
O2T Cl3 O9T 115.1(2)
O3T Cl3 O4T 104.7(2)
O2T Cl3 O4T 106.0(2)
O9T Cl3 O4T 106.0(2)
C5 N2 C6 105.3(2)
C5 N2 Fe1 115.86(18)
C6 N2 Fe1 138.75(19)
C5 N3 C7 106.5(2)
C5 N3 C12 126.8(2)
C7 N3 C12 126.7(2)
C2 N1 C4 112.0(2)
C2 N1 C14 111.9(2)
C4 N1 C14 111.2(2)
C2 N1 Fe1 102.98(17)
C4 N1 Fe1 107.84(16)
C14 N1 Fe1 110.48(16)
C15 N4 C16 105.4(2)
C15 N4 Fe1 115.42(18)
C16 N4 Fe1 139.19(19)
C15 N5 C17 106.3(2)
C15 N5 C22 126.7(3)
C17 N5 C22 126.5(2)
C34 N6 C3 110.3(2)
C34 N6 C24 112.2(2)
C3 N6 C24 111.7(2)
C34 N6 Fe2 108.30(18)
C3 N6 Fe2 102.25(16)
C24 N6 Fe2 111.64(18)
C25 N7 C26 105.8(3)
C25 N7 Fe2 115.6(2)
C26 N7 Fe2 138.6(2)
C25 N8 C27 107.1(3)
C25 N8 C32 126.7(3)
C27 N8 C32 126.2(3)
C35 N9 C36 105.0(3)
C35 N9 Fe2 114.6(2)
C36 N9 Fe2 140.4(2)
C35 N10 C37 106.9(2)
C35 N10 C42 127.0(3)
C37 N10 C42 126.1(3)
O4 C51 H51A 109.5
O4 C51 H51B 109.5
H51A C51 H51B 109.5
O4 C51 H51C 109.5
H51A C51 H51C 109.5
H51B C51 H51C 109.5
O1 C1 C3 109.6(2)
O1 C1 C2 109.7(2)
C3 C1 C2 108.3(2)
O1 C1 H1A 109.7
C3 C1 H1A 109.7
C2 C1 H1A 109.7
N3 C12 C13 112.4(3)
N3 C12 H12A 109.1
C13 C12 H12A 109.1
N3 C12 H12B 109.1
C13 C12 H12B 109.1
H12A C12 H12B 107.9
N2 C6 C7 108.9(2)
N2 C6 C11 130.3(3)
C7 C6 C11 120.8(3)
C10 C11 C6 116.7(3)
C10 C11 H11A 121.7
C6 C11 H11A 121.7
N3 C7 C6 106.0(2)
N3 C7 C8 131.1(3)
C6 C7 C8 122.8(3)
C9 C8 C7 115.3(3)
C9 C8 H8A 122.4
C7 C8 H8A 122.4
N2 C5 N3 113.2(2)
N2 C5 C4 120.3(3)
N3 C5 C4 126.5(3)
C46 C45 C50 119.1(4)
C46 C45 C44 121.0(4)
C50 C45 C44 119.9(4)
C11 C10 C9 122.0(3)
C11 C10 H10C 119.0
C9 C10 H10C 119.0
C8 C9 C10 122.5(3)
C8 C9 H9A 118.8
C10 C9 H9A 118.8
C12 C13 H13A 109.5
C12 C13 H13B 109.5
H13A C13 H13B 109.5
C12 C13 H13C 109.5
H13A C13 H13C 109.5
H13B C13 H13C 109.5
C2T C1T H1TA 109.5
C2T C1T H1TB 109.5
H1TA C1T H1TB 109.5
C2T C1T H1TC 109.5
H1TA C1T H1TC 109.5
H1TB C1T H1TC 109.5
N5 C17 C18 130.9(3)
N5 C17 C16 106.5(2)
C18 C17 C16 122.6(3)
N4 C15 N5 113.5(2)
N4 C15 C14 123.6(2)
N5 C15 C14 122.8(2)
N4 C16 C21 131.7(3)
N4 C16 C17 108.3(2)
C21 C16 C17 120.0(3)
C21 C20 C19 122.2(3)
C21 C20 H20A 118.9
C19 C20 H20A 118.9
N5 C22 C23 110.4(3)
N5 C22 H22A 109.6
C23 C22 H22A 109.6
N5 C22 H22B 109.6
C23 C22 H22B 109.6
H22A C22 H22B 108.1
O2 C44 O3 135.2(3)
O2 C44 C45 111.1(3)
O3 C44 C45 113.8(4)
C20 C21 C16 117.0(3)
C20 C21 H21A 121.5
C16 C21 H21A 121.5
C19 C18 C17 116.1(3)
C19 C18 H18A 122.0
C17 C18 H18A 122.0
N1 C2 C1 108.0(2)
N1 C2 H2A 110.1
C1 C2 H2A 110.1
N1 C2 H2B 110.1
C1 C2 H2B 110.1
H2A C2 H2B 108.4
C22 C23 H23A 109.5
C22 C23 H23B 109.5
H23A C23 H23B 109.5
C22 C23 H23C 109.5
H23A C23 H23C 109.5
H23B C23 H23C 109.5
C18 C19 C20 122.1(3)
C18 C19 H19A 118.9
C20 C19 H19A 118.9
N1T C2T C1T 178.4(5)
N7 C25 N8 112.8(3)
N7 C25 C24 122.9(3)
N8 C25 C24 124.3(3)
N7 C26 C31 131.1(3)
N7 C26 C27 109.0(3)
C31 C26 C27 119.9(3)
C28 C27 N8 132.5(3)
C28 C27 C26 122.2(3)
N8 C27 C26 105.3(3)
N6 C3 C1 111.4(2)
N6 C3 H3A 109.4
C1 C3 H3A 109.4
N6 C3 H3B 109.4
C1 C3 H3B 109.4
H3A C3 H3B 108.0
C30 C31 C26 117.6(3)
C30 C31 H31A 121.2
C26 C31 H31A 121.2
N8 C32 C33 113.5(3)
N8 C32 H32A 108.9
C33 C32 H32A 108.9
N8 C32 H32B 108.9
C33 C32 H32B 108.9
H32A C32 H32B 107.7
C31 C30 C29 121.7(3)
C31 C30 H30A 119.2
C29 C30 H30A 119.2
C29 C28 C27 116.7(3)
C29 C28 H28A 121.7
C27 C28 H28A 121.7
C28 C29 C30 121.8(3)
C28 C29 H29A 119.1
C30 C29 H29A 119.1
C45 C46 C47 120.1(4)
C45 C46 H46A 119.9
C47 C46 H46A 119.9
C32 C33 H33A 109.5
C32 C33 H33B 109.5
H33A C33 H33B 109.5
C32 C33 H33C 109.5
H33A C33 H33C 109.5
H33B C33 H33C 109.5
C4T C3T C5T 106.1(5)
C4T C3T H3TA 110.5
C5T C3T H3TA 110.5
C4T C3T H3TB 110.5
C5T C3T H3TB 110.5
H3TA C3T H3TB 108.7
N1 C4 C5 106.6(2)
N1 C4 H4A 110.4
C5 C4 H4A 110.4
N1 C4 H4B 110.4
C5 C4 H4B 110.4
H4A C4 H4B 108.6
N9 C35 N10 113.1(3)
N9 C35 C34 121.9(3)
N10 C35 C34 124.9(3)
C38 C37 N10 131.3(3)
C38 C37 C36 123.1(3)
N10 C37 C36 105.6(3)
C41 C36 C37 119.9(3)
C41 C36 N9 130.7(3)
C37 C36 N9 109.4(3)
N10 C42 C43 111.8(3)
N10 C42 H42A 109.3
C43 C42 H42A 109.3
N10 C42 H42B 109.3
C43 C42 H42B 109.3
H42A C42 H42B 107.9
C39 C38 C37 115.8(3)
C39 C38 H38A 122.1
C37 C38 H38A 122.1
C40 C41 C36 117.4(3)
C40 C41 H41A 121.3
C36 C41 H41A 121.3
C41 C40 C39 121.5(3)
C41 C40 H40A 119.2
C39 C40 H40A 119.2
C38 C39 C40 122.2(3)
C38 C39 H39A 118.9
C40 C39 H39A 118.9
C48 C47 C46 119.9(4)
C48 C47 H47A 120.0
C46 C47 H47A 120.0
C42 C43 H43A 109.5
C42 C43 H43B 109.5
H43A C43 H43B 109.5
C42 C43 H43C 109.5
H43A C43 H43C 109.5
H43B C43 H43C 109.5
O1T C4T C3T 106.1(5)
O1T C4T H4TA 110.5
C3T C4T H4TA 110.5
O1T C4T H4TB 110.5
C3T C4T H4TB 110.5
H4TA C4T H4TB 108.7
N1 C14 C15 111.8(2)
N1 C14 H14A 109.3
C15 C14 H14A 109.3
N1 C14 H14B 109.3
C15 C14 H14B 109.3
H14A C14 H14B 107.9
C47 C48 C49 120.6(4)
C47 C48 H48A 119.7
C49 C48 H48A 119.7
C6T C5T C3T 102.8(5)
C6T C5T H5TA 111.2
C3T C5T H5TA 111.2
C6T C5T H5TB 111.2
C3T C5T H5TB 111.2
H5TA C5T H5TB 109.1
N6 C24 C25 109.4(2)
N6 C24 H24A 109.8
C25 C24 H24A 109.8
N6 C24 H24B 109.8
C25 C24 H24B 109.8
H24A C24 H24B 108.2
C50 C49 C48 119.6(5)
C50 C49 H49A 120.2
C48 C49 H49A 120.2
O1T C6T C5T 109.2(4)
O1T C6T H6TA 109.8
C5T C6T H6TA 109.8
O1T C6T H6TB 109.8
C5T C6T H6TB 109.8
H6TA C6T H6TB 108.3
N6 C34 C35 107.9(2)
N6 C34 H34A 110.1
C35 C34 H34A 110.1
N6 C34 H34B 110.1
C35 C34 H34B 110.1
H34A C34 H34B 108.4
C49 C50 C45 120.6(4)
C49 C50 H50A 119.7
C45 C50 H50A 119.7

loop_
_geom_bond_atom_site_label_1
_geom_bond_atom_site_label_2
_geom_bond_distance
Fe1 O1 1.9556(19)
Fe1 O2 2.029(2)
Fe1 N4 2.127(2)
Fe1 N2 2.144(2)
Fe1 N1 2.285(2)
Fe1 Cl1 2.3017(9)
Fe2 O3 2.056(2)
Fe2 O1 2.0636(19)
Fe2 N9 2.130(3)
Fe2 N7 2.145(3)
Fe2 N6 2.273(2)
O1 C1 1.424(3)
O4 C51 1.457(5)
O4 H4 0.8400
O3 C44 1.385(5)
O1T C6T 1.388(6)
O1T C4T 1.415(7)
O2 C44 1.315(5)
O2T Cl3 1.406(3)
O3T Cl3 1.402(3)
O4T Cl3 1.462(3)
O5T Cl2 1.412(3)
O6T Cl2 1.416(3)
O7T Cl2 1.449(3)
O8T Cl2 1.428(3)
O9T Cl3 1.408(3)
N2 C5 1.323(4)
N2 C6 1.387(3)
N3 C5 1.341(4)
N3 C7 1.390(3)
N3 C12 1.478(4)
N1 C2 1.476(4)
N1 C4 1.481(4)
N1 C14 1.487(4)
N1T C2T 1.128(5)
N4 C15 1.315(3)
N4 C16 1.399(3)
N5 C15 1.354(4)
N5 C17 1.380(4)
N5 C22 1.459(4)
N6 C34 1.475(4)
N6 C3 1.482(4)
N6 C24 1.484(4)
N7 C25 1.325(4)
N7 C26 1.384(4)
N8 C25 1.350(4)
N8 C27 1.392(4)
N8 C32 1.479(4)
N9 C35 1.323(4)
N9 C36 1.396(4)
N10 C35 1.351(4)
N10 C37 1.391(4)
N10 C42 1.464(4)
C51 H51A 0.9800
C51 H51B 0.9800
C51 H51C 0.9800
C1 C3 1.517(4)
C1 C2 1.520(4)
C1 H1A 1.0000
C12 C13 1.512(5)
C12 H12A 0.9900
C12 H12B 0.9900
C6 C7 1.391(4)
C6 C11 1.396(4)
C11 C10 1.383(4)
C11 H11A 0.9500
C7 C8 1.402(4)
C8 C9 1.383(4)
C8 H8A 0.9500
C5 C4 1.496(4)
C45 C46 1.380(5)
C45 C50 1.401(6)
C45 C44 1.512(5)
C10 C9 1.390(4)
C10 H10C 0.9500
C9 H9A 0.9500
C13 H13A 0.9800
C13 H13B 0.9800
C13 H13C 0.9800
C1T C2T 1.438(6)
C1T H1TA 0.9800
C1T H1TB 0.9800
C1T H1TC 0.9800
C17 C18 1.400(4)
C17 C16 1.401(4)
C15 C14 1.493(4)
C16 C21 1.400(4)
C20 C21 1.380(4)
C20 C19 1.393(5)
C20 H20A 0.9500
C22 C23 1.496(5)
C22 H22A 0.9900
C22 H22B 0.9900
C21 H21A 0.9500
C18 C19 1.370(5)
C18 H18A 0.9500
C2 H2A 0.9900
C2 H2B 0.9900
C23 H23A 0.9800
C23 H23B 0.9800
C23 H23C 0.9800
C19 H19A 0.9500
C25 C24 1.503(4)
C26 C31 1.387(4)
C26 C27 1.410(4)
C27 C28 1.391(4)
C3 H3A 0.9900
C3 H3B 0.9900
C31 C30 1.381(5)
C31 H31A 0.9500
C32 C33 1.501(5)
C32 H32A 0.9900
C32 H32B 0.9900
C30 C29 1.397(5)
C30 H30A 0.9500
C28 C29 1.369(5)
C28 H28A 0.9500
C29 H29A 0.9500
C46 C47 1.396(6)
C46 H46A 0.9500
C33 H33A 0.9800
C33 H33B 0.9800
C33 H33C 0.9800
C3T C4T 1.440(9)
C3T C5T 1.491(8)
C3T H3TA 0.9900
C3T H3TB 0.9900
C4 H4A 0.9900
C4 H4B 0.9900
C35 C34 1.497(4)
C37 C38 1.383(5)
C37 C36 1.395(5)
C36 C41 1.395(5)
C42 C43 1.492(6)
C42 H42A 0.9900
C42 H42B 0.9900
C38 C39 1.381(5)
C38 H38A 0.9500
C41 C40 1.379(5)
C41 H41A 0.9500
C40 C39 1.389(5)
C40 H40A 0.9500
C39 H39A 0.9500
C47 C48 1.361(6)
C47 H47A 0.9500
C43 H43A 0.9800
C43 H43B 0.9800
C43 H43C 0.9800
C4T H4TA 0.9900
C4T H4TB 0.9900
C14 H14A 0.9900
C14 H14B 0.9900
C48 C49 1.393(7)
C48 H48A 0.9500
C5T C6T 1.475(7)
C5T H5TA 0.9900
C5T H5TB 0.9900
C24 H24A 0.9900
C24 H24B 0.9900
C49 C50 1.367(6)
C49 H49A 0.9500
C6T H6TA 0.9900
C6T H6TB 0.9900
C34 H34A 0.9900
C34 H34B 0.9900
C50 H50A 0.9500

loop_
_geom_torsion_atom_site_label_1
_geom_torsion_atom_site_label_2
_geom_torsion_atom_site_label_3
_geom_torsion_atom_site_label_4
_geom_torsion
O2 Fe1 O1 C1 175.93(18)
N4 Fe1 O1 C1 83.07(19)
N2 Fe1 O1 C1 4.2(3)
N1 Fe1 O1 C1 5.67(18)
Cl1 Fe1 O1 C1 -88.41(18)
O2 Fe1 O1 Fe2 -2.01(15)
N4 Fe1 O1 Fe2 -94.87(13)
N2 Fe1 O1 Fe2 -173.79(14)
N1 Fe1 O1 Fe2 -172.27(14)
Cl1 Fe1 O1 Fe2 93.65(12)
O3 Fe2 O1 C1 -167.28(18)
N9 Fe2 O1 C1 91.99(17)
N7 Fe2 O1 C1 -59.60(17)
N6 Fe2 O1 C1 17.21(17)
O3 Fe2 O1 Fe1 10.83(15)
N9 Fe2 O1 Fe1 -89.91(13)
N7 Fe2 O1 Fe1 118.51(13)
N6 Fe2 O1 Fe1 -164.69(14)
O1 Fe2 O3 C44 -22.2(3)
N9 Fe2 O3 C44 76.9(3)
N7 Fe2 O3 C44 -113.4(3)
N6 Fe2 O3 C44 17.7(9)
O1 Fe1 O2 C44 -4.8(3)
N4 Fe1 O2 C44 88.5(3)
N2 Fe1 O2 C44 171.3(2)
N1 Fe1 O2 C44 98.7(5)
Cl1 Fe1 O2 C44 -100.8(3)
O1 Fe1 N2 C5 -14.6(3)
O2 Fe1 N2 C5 173.6(2)
N4 Fe1 N2 C5 -96.0(2)
N1 Fe1 N2 C5 -16.10(19)
Cl1 Fe1 N2 C5 79.9(2)
O1 Fe1 N2 C6 162.7(2)
O2 Fe1 N2 C6 -9.2(3)
N4 Fe1 N2 C6 81.3(3)
N1 Fe1 N2 C6 161.1(3)
Cl1 Fe1 N2 C6 -102.9(3)
O1 Fe1 N1 C2 -29.36(16)
O2 Fe1 N1 C2 -135.1(5)
N4 Fe1 N1 C2 -124.75(17)
N2 Fe1 N1 C2 149.91(18)
Cl1 Fe1 N1 C2 64.45(16)
O1 Fe1 N1 C4 -147.97(18)
O2 Fe1 N1 C4 106.3(5)
N4 Fe1 N1 C4 116.64(18)
N2 Fe1 N1 C4 31.30(17)
Cl1 Fe1 N1 C4 -54.16(17)
O1 Fe1 N1 C14 90.32(18)
O2 Fe1 N1 C14 -15.5(6)
N4 Fe1 N1 C14 -5.07(17)
N2 Fe1 N1 C14 -90.40(18)
Cl1 Fe1 N1 C14 -175.87(17)
O1 Fe1 N4 C15 -71.8(2)
O2 Fe1 N4 C15 -176.5(2)
N2 Fe1 N4 C15 81.0(2)
N1 Fe1 N4 C15 5.22(19)
Cl1 Fe1 N4 C15 59.4(4)
O1 Fe1 N4 C16 108.0(3)
O2 Fe1 N4 C16 3.3(3)
N2 Fe1 N4 C16 -99.2(3)
N1 Fe1 N4 C16 -174.9(3)
Cl1 Fe1 N4 C16 -120.7(3)
O3 Fe2 N6 C34 88.0(8)
O1 Fe2 N6 C34 128.32(19)
N9 Fe2 N6 C34 27.56(18)
N7 Fe2 N6 C34 -139.4(2)
O3 Fe2 N6 C3 -28.4(8)
O1 Fe2 N6 C3 11.86(17)
N9 Fe2 N6 C3 -88.90(18)
N7 Fe2 N6 C3 104.15(18)
O3 Fe2 N6 C24 -148.0(7)
O1 Fe2 N6 C24 -107.7(2)
N9 Fe2 N6 C24 151.6(2)
N7 Fe2 N6 C24 -15.38(19)
O3 Fe2 N7 C25 -178.0(2)
O1 Fe2 N7 C25 89.1(2)
N9 Fe2 N7 C25 -19.0(3)
N6 Fe2 N7 C25 7.3(2)
O3 Fe2 N7 C26 3.0(3)
O1 Fe2 N7 C26 -89.9(3)
N9 Fe2 N7 C26 162.0(3)
N6 Fe2 N7 C26 -171.7(3)
O3 Fe2 N9 C35 171.4(2)
O1 Fe2 N9 C35 -94.4(2)
N7 Fe2 N9 C35 11.6(4)
N6 Fe2 N9 C35 -14.8(2)
O3 Fe2 N9 C36 -6.2(4)
O1 Fe2 N9 C36 88.0(3)
N7 Fe2 N9 C36 -166.0(3)
N6 Fe2 N9 C36 167.6(4)
Fe1 O1 C1 C3 138.15(19)
Fe2 O1 C1 C3 -43.5(2)
Fe1 O1 C1 C2 19.4(3)
Fe2 O1 C1 C2 -162.29(18)
C5 N3 C12 C13 -78.1(4)
C7 N3 C12 C13 103.5(4)
C5 N2 C6 C7 -0.3(3)
Fe1 N2 C6 C7 -177.7(2)
C5 N2 C6 C11 177.3(3)
Fe1 N2 C6 C11 -0.1(5)
N2 C6 C11 C10 -177.7(3)
C7 C6 C11 C10 -0.4(4)
C5 N3 C7 C6 -0.2(3)
C12 N3 C7 C6 178.4(3)
C5 N3 C7 C8 -177.5(3)
C12 N3 C7 C8 1.1(5)
N2 C6 C7 N3 0.3(3)
C11 C6 C7 N3 -177.5(2)
N2 C6 C7 C8 177.9(2)
C11 C6 C7 C8 0.1(4)
N3 C7 C8 C9 177.0(3)
C6 C7 C8 C9 0.0(4)
C6 N2 C5 N3 0.1(3)
Fe1 N2 C5 N3 178.23(18)
C6 N2 C5 C4 179.2(2)
Fe1 N2 C5 C4 -2.7(3)
C7 N3 C5 N2 0.1(3)
C12 N3 C5 N2 -178.5(3)
C7 N3 C5 C4 -179.0(3)
C12 N3 C5 C4 2.4(5)
C6 C11 C10 C9 0.6(4)
C7 C8 C9 C10 0.2(4)
C11 C10 C9 C8 -0.5(5)
C15 N5 C17 C18 180.0(3)
C22 N5 C17 C18 -7.6(5)
C15 N5 C17 C16 0.4(3)
C22 N5 C17 C16 172.8(3)
C16 N4 C15 N5 -1.2(3)
Fe1 N4 C15 N5 178.72(18)
C16 N4 C15 C14 175.4(3)
Fe1 N4 C15 C14 -4.7(4)
C17 N5 C15 N4 0.5(3)
C22 N5 C15 N4 -171.9(3)
C17 N5 C15 C14 -176.1(3)
C22 N5 C15 C14 11.5(4)
C15 N4 C16 C21 -177.8(3)
Fe1 N4 C16 C21 2.3(5)
C15 N4 C16 C17 1.4(3)
Fe1 N4 C16 C17 -178.5(2)
N5 C17 C16 N4 -1.1(3)
C18 C17 C16 N4 179.3(3)
N5 C17 C16 C21 178.2(3)
C18 C17 C16 C21 -1.4(4)
C15 N5 C22 C23 86.7(4)
C17 N5 C22 C23 -84.2(4)
Fe1 O2 C44 O3 -4.5(6)
Fe1 O2 C44 C45 176.6(2)
Fe2 O3 C44 O2 22.9(6)
Fe2 O3 C44 C45 -158.2(3)
C46 C45 C44 O2 15.9(5)
C50 C45 C44 O2 -161.4(4)
C46 C45 C44 O3 -163.3(4)
C50 C45 C44 O3 19.4(5)
C19 C20 C21 C16 0.7(5)
N4 C16 C21 C20 179.5(3)
C17 C16 C21 C20 0.4(4)
N5 C17 C18 C19 -178.2(3)
C16 C17 C18 C19 1.3(5)
C4 N1 C2 C1 162.4(2)
C14 N1 C2 C1 -71.9(3)
Fe1 N1 C2 C1 46.7(2)
O1 C1 C2 N1 -45.7(3)
C3 C1 C2 N1 -165.3(2)
C17 C18 C19 C20 -0.2(5)
C21 C20 C19 C18 -0.8(5)
C26 N7 C25 N8 -0.2(4)
Fe2 N7 C25 N8 -179.5(2)
C26 N7 C25 C24 -178.4(3)
Fe2 N7 C25 C24 2.3(4)
C27 N8 C25 N7 -0.1(4)
C32 N8 C25 N7 -179.0(3)
C27 N8 C25 C24 178.1(3)
C32 N8 C25 C24 -0.8(5)
C25 N7 C26 C31 -178.1(3)
Fe2 N7 C26 C31 1.0(6)
C25 N7 C26 C27 0.4(3)
Fe2 N7 C26 C27 179.5(2)
C25 N8 C27 C28 -178.9(3)
C32 N8 C27 C28 -0.1(6)
C25 N8 C27 C26 0.4(3)
C32 N8 C27 C26 179.3(3)
N7 C26 C27 C28 178.9(3)
C31 C26 C27 C28 -2.3(5)
N7 C26 C27 N8 -0.5(3)
C31 C26 C27 N8 178.2(3)
C34 N6 C3 C1 -153.1(2)
C24 N6 C3 C1 81.4(3)
Fe2 N6 C3 C1 -38.1(3)
O1 C1 C3 N6 57.3(3)
C2 C1 C3 N6 176.9(2)
N7 C26 C31 C30 -179.2(3)
C27 C26 C31 C30 2.4(5)
C25 N8 C32 C33 80.6(4)
C27 N8 C32 C33 -98.1(4)
C26 C31 C30 C29 -0.6(5)
N8 C27 C28 C29 179.6(3)
C26 C27 C28 C29 0.3(5)
C27 C28 C29 C30 1.5(5)
C31 C30 C29 C28 -1.5(6)
C50 C45 C46 C47 -0.5(7)
C44 C45 C46 C47 -177.9(4)
C2 N1 C4 C5 -152.7(2)
C14 N1 C4 C5 81.2(3)
Fe1 N1 C4 C5 -40.1(2)
N2 C5 C4 N1 30.4(4)
N3 C5 C4 N1 -150.6(3)
C36 N9 C35 N10 -0.2(4)
Fe2 N9 C35 N10 -178.6(2)
C36 N9 C35 C34 177.3(3)
Fe2 N9 C35 C34 -1.1(4)
C37 N10 C35 N9 0.8(4)
C42 N10 C35 N9 178.2(3)
C37 N10 C35 C34 -176.6(3)
C42 N10 C35 C34 0.8(5)
C35 N10 C37 C38 179.1(4)
C42 N10 C37 C38 1.7(6)
C35 N10 C37 C36 -1.1(4)
C42 N10 C37 C36 -178.5(3)
C38 C37 C36 C41 -1.4(6)
N10 C37 C36 C41 178.8(3)
C38 C37 C36 N9 -179.2(3)
N10 C37 C36 N9 1.0(4)
C35 N9 C36 C41 -178.0(4)
Fe2 N9 C36 C41 -0.2(6)
C35 N9 C36 C37 -0.5(4)
Fe2 N9 C36 C37 177.2(3)
C35 N10 C42 C43 -87.9(4)
C37 N10 C42 C43 89.1(4)
N10 C37 C38 C39 -178.7(4)
C36 C37 C38 C39 1.5(6)
C37 C36 C41 C40 0.0(5)
N9 C36 C41 C40 177.2(3)
C36 C41 C40 C39 1.2(6)
C37 C38 C39 C40 -0.3(6)
C41 C40 C39 C38 -1.0(7)
C45 C46 C47 C48 0.8(7)
C6T O1T C4T C3T 33.4(7)
C5T C3T C4T O1T -26.0(8)
C2 N1 C14 C15 118.4(3)
C4 N1 C14 C15 -115.4(3)
Fe1 N1 C14 C15 4.3(3)
N4 C15 C14 N1 -0.1(4)
N5 C15 C14 N1 176.2(2)
C46 C47 C48 C49 -0.7(8)
C4T C3T C5T C6T 8.8(8)
C34 N6 C24 C25 141.7(3)
C3 N6 C24 C25 -93.8(3)
Fe2 N6 C24 C25 20.0(3)
N7 C25 C24 N6 -15.7(4)
N8 C25 C24 N6 166.3(3)
C47 C48 C49 C50 0.4(9)
C4T O1T C6T C5T -28.1(7)
C3T C5T C6T O1T 11.7(7)
C3 N6 C34 C35 76.7(3)
C24 N6 C34 C35 -158.1(3)
Fe2 N6 C34 C35 -34.5(3)
N9 C35 C34 N6 25.6(4)
N10 C35 C34 N6 -157.2(3)
C48 C49 C50 C45 -0.1(8)
C46 C45 C50 C49 0.2(7)
C44 C45 C50 C49 177.6(5)
